data_4311777
loop_
_publ_author_name
'Hon Man Lee'
'Jing Yao Zeng'
'Ching-Han Hu'
'Ming-Tsung Lee'

_publ_contact_author_address
;National Changhua University of Education
Department of Chemistry
Changhua
Taiwan
50058    
;
_publ_contact_author_email leehm@cc.ncue.edu.tw
_publ_contact_author_fax 886(4)7211190
_publ_contact_author_name 'Hon Man Lee'
_publ_contact_author_phone 886(4)7232105X3523
_publ_section_title
;
 A New Tridentate Pincer Phosphine/N-Heterocyclic Carbene Ligand:
 Palladium Complexes, Their Structures, and Catalytic Activities
;
_journal_name_full 'Inorganic Chemistry'
_journal_page_first 6822
_journal_page_last 6829
_journal_paper_doi 10.1021/ic049492x
_journal_volume 43
_journal_year 2004
_chemical_formula_sum 'C36 H35 B2 F8 N3 P2 Pd'
_chemical_formula_weight 851.63
_space_group_IT_number 15
_symmetry_cell_setting monoclinic
_symmetry_Int_Tables_number 15
_symmetry_space_group_name_Hall '-C 2yc'
_symmetry_space_group_name_H-M 'C 1 2/c 1'
_atom_sites_solution_hydrogens geom
_atom_sites_solution_primary direct
_atom_sites_solution_secondary difmap
_audit_creation_method SHELXL-97
_cell_angle_alpha 90.00
_cell_angle_beta 107.512(12)
_cell_angle_gamma 90.00
_cell_formula_units_Z 4
_cell_length_a 17.598(7)
_cell_length_b 13.394(5)
_cell_length_c 17.272(7)
_cell_measurement_reflns_used 944
_cell_measurement_temperature 273(2)
_cell_measurement_theta_max 27.1
_cell_measurement_theta_min 2.4
_cell_volume 3882(3)
_computing_cell_refinement 'SAINT 6.28a (Bruker, 2001)'
_computing_data_collection 'SMART 5.054 (Bruker, 2001)'
_computing_data_reduction 'SAINT 6.28a'
_computing_molecular_graphics 'SHELXTL 5.1'
_computing_publication_material 'SHELXTL 5.1'
_computing_structure_refinement 'SHELXTL 5.1'
_computing_structure_solution 'SHELXTL 5.1 (Sheldrick, 1998)'
_diffrn_ambient_temperature 273(2)
_diffrn_detector_area_resol_mean 8.3
_diffrn_measured_fraction_theta_full 0.978
_diffrn_measured_fraction_theta_max 0.978
_diffrn_measurement_device_type 'Bruker SMART 1000'
_diffrn_measurement_method \w
_diffrn_radiation_monochromator graphite
_diffrn_radiation_probe x-ray
_diffrn_radiation_type MoK\a
_diffrn_radiation_wavelength 0.71073
_diffrn_reflns_av_R_equivalents 0.0347
_diffrn_reflns_av_sigmaI/netI 0.0421
_diffrn_reflns_limit_h_max 14
_diffrn_reflns_limit_h_min -23
_diffrn_reflns_limit_k_max 12
_diffrn_reflns_limit_k_min -17
_diffrn_reflns_limit_l_max 22
_diffrn_reflns_limit_l_min -19
_diffrn_reflns_number 11778
_diffrn_reflns_theta_full 27.99
_diffrn_reflns_theta_max 27.99
_diffrn_reflns_theta_min 1.95
_diffrn_source 'fine-focus sealed tube'
_diffrn_standards_number 0
_exptl_absorpt_coefficient_mu 0.628
_exptl_absorpt_correction_T_max 0.8953
_exptl_absorpt_correction_T_min 0.8638
_exptl_absorpt_correction_type multi-scan
_exptl_absorpt_process_details 'SADABS 2.04 (Sheldrick, 2002)'
_exptl_crystal_colour colorless
_exptl_crystal_density_diffrn 1.457
_exptl_crystal_density_method 'not measured'
_exptl_crystal_description prism
_exptl_crystal_F_000 1720
_exptl_crystal_size_max 0.24
_exptl_crystal_size_mid 0.21
_exptl_crystal_size_min 0.18
_refine_diff_density_max 1.594
_refine_diff_density_min -0.830
_refine_diff_density_rms 0.100
_refine_ls_extinction_method none
_refine_ls_goodness_of_fit_ref 1.042
_refine_ls_hydrogen_treatment constr
_refine_ls_matrix_type full
_refine_ls_number_parameters 237
_refine_ls_number_reflns 4592
_refine_ls_number_restraints 0
_refine_ls_restrained_S_all 1.042
_refine_ls_R_factor_all 0.0591
_refine_ls_R_factor_gt 0.0494
_refine_ls_shift/su_max 0.001
_refine_ls_shift/su_mean 0.000
_refine_ls_structure_factor_coef Fsqd
_refine_ls_weighting_details 'calc w=1/[\s^2^(Fo^2^)+(0.0990P)^2^+3.1624P] where P=(Fo^2^+2Fc^2^)/3'
_refine_ls_weighting_scheme calc
_refine_ls_wR_factor_gt 0.1412
_refine_ls_wR_factor_ref 0.1509
_reflns_number_gt 3870
_reflns_number_total 4592
_reflns_threshold_expression I>2\s
_cod_data_source_file ic049492xsi20040806_112806_1.cif
_cod_data_source_block compound_6
_cod_original_cell_volume 3883(3)
_cod_database_code 4311777

loop_
_symmetry_equiv_pos_as_xyz
'x, y, z'
'-x, y, -z+1/2'
'x+1/2, y+1/2, z'
'-x+1/2, y+1/2, -z+1/2'
'-x, -y, -z'
'x, -y, z-1/2'
'-x+1/2, -y+1/2, -z'
'x+1/2, -y+1/2, z-1/2'

loop_
_atom_site_label
_atom_site_type_symbol
_atom_site_fract_x
_atom_site_fract_y
_atom_site_fract_z
_atom_site_U_iso_or_equiv
_atom_site_adp_type
_atom_site_occupancy
_atom_site_symmetry_multiplicity
_atom_site_calc_flag
_atom_site_refinement_flags
_atom_site_disorder_assembly
_atom_site_disorder_group
Pd1 Pd 0.5000 0.71042(2) 0.7500 0.03699(14) Uani 1 2 d S . .
P1 P 0.58488(5) 0.73064(7) 0.88162(5) 0.0411(2) Uani 1 1 d . . .
N1 N 0.56413(16) 0.9185(2) 0.77291(16) 0.0414(6) Uani 1 1 d . . .
N2 N 0.5000 0.5547(3) 0.7500 0.0490(9) Uani 1 2 d S . .
F1 F 0.69602(19) 0.6659(4) 0.7125(3) 0.1160(12) Uani 1 1 d . . .
F2 F 0.8030(3) 0.5852(4) 0.7759(3) 0.164(2) Uani 1 1 d . . .
F3 F 0.8157(3) 0.6813(4) 0.6803(3) 0.1495(18) Uani 1 1 d . . .
F4 F 0.7995(3) 0.7428(4) 0.7962(3) 0.1295(15) Uani 1 1 d . . .
B1 B 0.7759(3) 0.6806(5) 0.7330(4) 0.0811(17) Uani 1 1 d . . .
C1 C 0.5000 0.8586(3) 0.7500 0.0390(9) Uani 1 2 d S . .
C2 C 0.5398(2) 1.0168(3) 0.7644(2) 0.0529(8) Uani 1 1 d . . .
H2A H 0.5726 1.0727 0.7765 0.063 Uiso 1 1 calc R . .
C3 C 0.6463(2) 0.8804(3) 0.8026(2) 0.0492(8) Uani 1 1 d . . .
H3A H 0.6831 0.9360 0.8107 0.059 Uiso 1 1 calc R . .
H3B H 0.6562 0.8370 0.7617 0.059 Uiso 1 1 calc R . .
C4 C 0.6618(2) 0.8232(3) 0.8813(2) 0.0551(9) Uani 1 1 d . . .
H4A H 0.6660 0.8703 0.9250 0.066 Uiso 1 1 calc R . .
H4B H 0.7127 0.7893 0.8923 0.066 Uiso 1 1 calc R . .
C5 C 0.6376(2) 0.6213(3) 0.9328(2) 0.0490(8) Uani 1 1 d . . .
C6 C 0.6948(3) 0.5784(4) 0.9041(3) 0.0672(11) Uani 1 1 d . . .
H6A H 0.7071 0.6077 0.8605 0.081 Uiso 1 1 calc R . .
C7 C 0.7346(3) 0.4926(4) 0.9386(4) 0.0857(15) Uani 1 1 d . . .
H7A H 0.7741 0.4656 0.9193 0.103 Uiso 1 1 calc R . .
C8 C 0.7151(4) 0.4475(4) 1.0018(4) 0.0959(18) Uani 1 1 d . . .
H8A H 0.7396 0.3880 1.0236 0.115 Uiso 1 1 calc R . .
C9 C 0.6599(4) 0.4901(5) 1.0322(4) 0.110(2) Uani 1 1 d . . .
H9A H 0.6487 0.4616 1.0766 0.132 Uiso 1 1 calc R . .
C10 C 0.6198(3) 0.5777(4) 0.9965(3) 0.0836(15) Uani 1 1 d . . .
H10A H 0.5811 0.6057 1.0165 0.100 Uiso 1 1 calc R . .
C11 C 0.5297(2) 0.7791(3) 0.9462(2) 0.0513(8) Uani 1 1 d . . .
C12 C 0.4478(3) 0.7657(4) 0.9232(3) 0.0634(10) Uani 1 1 d . . .
H12A H 0.4220 0.7338 0.8745 0.076 Uiso 1 1 calc R . .
C13 C 0.4048(3) 0.7996(4) 0.9724(4) 0.0857(16) Uani 1 1 d . . .
H13A H 0.3498 0.7908 0.9566 0.103 Uiso 1 1 calc R . .
C14 C 0.4415(4) 0.8458(7) 1.0439(4) 0.115(2) Uani 1 1 d . . .
H14A H 0.4118 0.8675 1.0770 0.138 Uiso 1 1 calc R . .
C15 C 0.5213(4) 0.8604(7) 1.0668(4) 0.129(3) Uani 1 1 d . . .
H15A H 0.5460 0.8936 1.1151 0.155 Uiso 1 1 calc R . .
C16 C 0.5667(3) 0.8265(5) 1.0192(3) 0.0917(17) Uani 1 1 d . . .
H16A H 0.6216 0.8354 1.0361 0.110 Uiso 1 1 calc R . .
C17 C 0.4440(3) 0.5036(3) 0.7702(3) 0.0764(13) Uani 1 1 d . . .
H17A H 0.4043 0.5383 0.7843 0.092 Uiso 1 1 calc R . .
C18 C 0.4432(5) 0.4005(4) 0.7710(5) 0.116(2) Uani 1 1 d . . .
H18A H 0.4037 0.3664 0.7859 0.139 Uiso 1 1 calc R . .
C19 C 0.5000 0.3497(6) 0.7500 0.130(4) Uani 1 2 d S . .
H19A H 0.5000 0.2803 0.7500 0.156 Uiso 1 2 calc SR . .

loop_
_atom_site_aniso_label
_atom_site_aniso_U_11
_atom_site_aniso_U_22
_atom_site_aniso_U_33
_atom_site_aniso_U_23
_atom_site_aniso_U_13
_atom_site_aniso_U_12
Pd1 0.0359(2) 0.0372(2) 0.0345(2) 0.000 0.00559(13) 0.000
P1 0.0364(4) 0.0485(5) 0.0339(4) 0.0014(3) 0.0040(3) 0.0021(3)
N1 0.0427(14) 0.0395(13) 0.0437(14) -0.0003(11) 0.0157(11) -0.0024(11)
N2 0.045(2) 0.041(2) 0.057(2) 0.000 0.0098(19) 0.000
F1 0.0576(17) 0.148(3) 0.128(3) -0.003(3) 0.0072(18) -0.003(2)
F2 0.162(4) 0.147(4) 0.210(6) 0.027(4) 0.096(4) 0.064(4)
F3 0.147(4) 0.194(4) 0.138(4) 0.025(3) 0.090(4) 0.038(4)
F4 0.104(3) 0.165(4) 0.120(3) -0.051(3) 0.036(3) -0.051(3)
B1 0.054(3) 0.093(4) 0.101(4) -0.042(4) 0.032(3) -0.004(3)
C1 0.041(2) 0.038(2) 0.036(2) 0.000 0.0105(17) 0.000
C2 0.057(2) 0.0423(17) 0.065(2) -0.0012(15) 0.0269(18) -0.0046(15)
C3 0.0392(16) 0.0520(19) 0.057(2) 0.0001(15) 0.0150(15) -0.0025(14)
C4 0.0420(18) 0.059(2) 0.056(2) 0.0005(17) 0.0015(15) -0.0106(16)
C5 0.0435(17) 0.0543(19) 0.0444(17) 0.0059(14) 0.0059(14) 0.0032(14)
C6 0.067(3) 0.073(3) 0.061(2) 0.009(2) 0.018(2) 0.020(2)
C7 0.079(3) 0.079(3) 0.095(4) 0.005(3) 0.019(3) 0.032(3)
C8 0.092(4) 0.068(3) 0.116(5) 0.033(3) 0.014(3) 0.024(3)
C9 0.113(5) 0.102(4) 0.128(5) 0.070(4) 0.057(4) 0.029(4)
C10 0.082(3) 0.091(4) 0.087(3) 0.038(3) 0.039(3) 0.023(3)
C11 0.0475(19) 0.061(2) 0.0416(18) -0.0017(14) 0.0078(15) 0.0119(15)
C12 0.053(2) 0.081(3) 0.056(2) -0.008(2) 0.0163(18) 0.001(2)
C13 0.056(3) 0.119(5) 0.086(4) -0.014(3) 0.027(3) 0.013(3)
C14 0.079(4) 0.187(7) 0.081(4) -0.037(4) 0.028(3) 0.034(4)
C15 0.088(4) 0.216(9) 0.075(4) -0.070(5) 0.013(3) 0.022(5)
C16 0.055(3) 0.148(5) 0.062(3) -0.038(3) 0.002(2) 0.010(3)
C17 0.073(3) 0.052(2) 0.109(4) 0.005(2) 0.034(3) -0.010(2)
C18 0.128(5) 0.058(3) 0.167(7) 0.010(4) 0.054(5) -0.030(3)
C19 0.157(10) 0.042(4) 0.198(12) 0.000 0.066(9) 0.000

loop_
_atom_type_symbol
_atom_type_description
_atom_type_scat_dispersion_real
_atom_type_scat_dispersion_imag
_atom_type_scat_source
C C 0.0033 0.0016 'International Tables Vol C Tables 4.2.6.8 and 6.1.1.4'
H H 0.0000 0.0000 'International Tables Vol C Tables 4.2.6.8 and 6.1.1.4'
N N 0.0061 0.0033 'International Tables Vol C Tables 4.2.6.8 and 6.1.1.4'
P P 0.1023 0.0942 'International Tables Vol C Tables 4.2.6.8 and 6.1.1.4'
Pd Pd -0.9988 1.0072 'International Tables Vol C Tables 4.2.6.8 and 6.1.1.4'
B B 0.0013 0.0007 'International Tables Vol C Tables 4.2.6.8 and 6.1.1.4'
F F 0.0171 0.0103 'International Tables Vol C Tables 4.2.6.8 and 6.1.1.4'

loop_
_geom_angle_atom_site_label_1
_geom_angle_atom_site_label_2
_geom_angle_atom_site_label_3
_geom_angle
_geom_angle_site_symmetry_1
_geom_angle_site_symmetry_3
_geom_angle_publ_flag
C1 Pd1 N2 180.000(2) . . ?
C1 Pd1 P1 83.32(2) . . ?
N2 Pd1 P1 96.68(2) . . ?
C1 Pd1 P1 83.32(2) . 2_656 ?
N2 Pd1 P1 96.68(2) . 2_656 ?
P1 Pd1 P1 166.65(5) . 2_656 ?
C11 P1 C5 106.24(17) . . ?
C11 P1 C4 107.1(2) . . ?
C5 P1 C4 106.09(18) . . ?
C11 P1 Pd1 109.78(13) . . ?
C5 P1 Pd1 117.73(12) . . ?
C4 P1 Pd1 109.40(13) . . ?
C1 N1 C2 109.4(3) . . ?
C1 N1 C3 123.0(3) . . ?
C2 N1 C3 127.6(3) . . ?
C17 N2 C17 118.1(5) . 2_656 ?
C17 N2 Pd1 120.9(3) . . ?
C17 N2 Pd1 120.9(3) 2_656 . ?
F3 B1 F4 117.7(6) . . ?
F3 B1 F1 123.4(6) . . ?
F4 B1 F1 110.4(4) . . ?
F3 B1 F2 101.3(5) . . ?
F4 B1 F2 98.9(6) . . ?
F1 B1 F2 99.1(5) . . ?
N1 C1 N1 106.7(4) . 2_656 ?
N1 C1 Pd1 126.66(19) . . ?
N1 C1 Pd1 126.66(19) 2_656 . ?
C2 C2 N1 107.3(2) 2_656 . ?
N1 C3 C4 112.5(3) . . ?
C3 C4 P1 114.2(3) . . ?
C10 C5 C6 118.9(4) . . ?
C10 C5 P1 122.1(3) . . ?
C6 C5 P1 118.9(3) . . ?
C5 C6 C7 121.5(4) . . ?
C8 C7 C6 119.4(5) . . ?
C9 C8 C7 119.9(5) . . ?
C8 C9 C10 120.1(5) . . ?
C5 C10 C9 120.1(5) . . ?
C12 C11 C16 118.9(4) . . ?
C12 C11 P1 118.8(3) . . ?
C16 C11 P1 122.2(3) . . ?
C13 C12 C11 119.8(4) . . ?
C14 C13 C12 120.9(5) . . ?
C15 C14 C13 119.9(5) . . ?
C14 C15 C16 120.8(5) . . ?
C15 C16 C11 119.5(5) . . ?
N2 C17 C18 121.8(5) . . ?
C19 C18 C17 119.4(6) . . ?
C18 C19 C18 119.3(8) 2_656 . ?

loop_
_geom_bond_atom_site_label_1
_geom_bond_atom_site_label_2
_geom_bond_distance
_geom_bond_site_symmetry_2
_geom_bond_publ_flag
Pd1 C1 1.985(4) . ?
Pd1 N2 2.086(4) . ?
Pd1 P1 2.3300(11) . ?
Pd1 P1 2.3300(11) 2_656 ?
P1 C11 1.806(4) . ?
P1 C5 1.815(4) . ?
P1 C4 1.837(4) . ?
N1 C1 1.344(4) . ?
N1 C2 1.378(5) . ?
N1 C3 1.472(4) . ?
N2 C17 1.329(5) . ?
N2 C17 1.329(5) 2_656 ?
F1 B1 1.356(6) . ?
F2 B1 1.482(9) . ?
F3 B1 1.305(7) . ?
F4 B1 1.335(7) . ?
C1 N1 1.344(4) 2_656 ?
C2 C2 1.338(8) 2_656 ?
C3 C4 1.512(5) . ?
C5 C10 1.363(6) . ?
C5 C6 1.376(5) . ?
C6 C7 1.383(6) . ?
C7 C8 1.379(8) . ?
C8 C9 1.361(8) . ?
C9 C10 1.412(7) . ?
C11 C12 1.387(6) . ?
C11 C16 1.387(6) . ?
C12 C13 1.375(7) . ?
C13 C14 1.357(8) . ?
C14 C15 1.355(9) . ?
C15 C16 1.383(8) . ?
C17 C18 1.382(7) . ?
C18 C19 1.346(8) . ?
C19 C18 1.346(8) 2_656 ?
